data_2311936
loop_
_publ_author_name
'Brisdon, Alan K.'
'Muneer, Abeer M. T.'
'Pritchard, Robin G.'

_publ_section_title
;
 Halogen bonding in a series of Br(CF<sub>2</sub>)<sub>n</sub>Br-DABCO
 adducts (n = 4, 6, 8).
;
_journal_coeditor_code UK3139
_journal_issue 'Pt 11'
_journal_name_full 'Acta crystallographica. Section C, Structural chemistry'
_journal_page_first 874
_journal_page_last 879
_journal_paper_doi 10.1107/S2053229617013663
_journal_volume 73
_journal_year 2017
_chemical_formula_iupac 'C6 Br2 F12, C6 H12 N2'
_chemical_formula_moiety 'C6 Br2 F12, C6 H12 N2'
_chemical_formula_sum 'C12 H12 Br2 F12 N2'
_chemical_formula_weight 572.06
_chemical_name_systematic
;
1,6-Dibromoperfluorohexane--1,4-diazabicyclo[2.2.2]octane (1/1)
;
_space_group_crystal_system triclinic
_space_group_IT_number 2
_space_group_name_Hall '-P 1'
_space_group_name_H-M_alt 'P -1'
_atom_sites_solution_hydrogens geom
_atom_sites_solution_primary direct
_audit_creation_method
;
Olex2 1.2
(compiled 2016.02.19 svn.r3266 for OlexSys, GUI svn.r5155)
;
_cell_angle_alpha 92.051(6)
_cell_angle_beta 101.375(6)
_cell_angle_gamma 90.507(6)
_cell_formula_units_Z 2
_cell_length_a 6.0096(4)
_cell_length_b 10.4941(8)
_cell_length_c 14.5016(11)
_cell_measurement_reflns_used 4386
_cell_measurement_temperature 100(2)
_cell_measurement_theta_max 27.0640
_cell_measurement_theta_min 3.8600
_cell_volume 895.89(11)
_computing_cell_refinement
;
CrysAlis PRO (Agilent, 2014)
;
_computing_data_collection
;
CrysAlis PRO (Agilent, 2014)
;
_computing_data_reduction
;
CrysAlis PRO (Agilent, 2014)
;
_computing_molecular_graphics
;
<i>OLEX2</i> (Dolomanov <i>et al.</i>,  2009)
;
_computing_publication_material
;
<i>OLEX2</i> (Dolomanov <i>et al.</i>,  2009)
;
_computing_structure_refinement
;
SHELXL2014 (Sheldrick, 2015b)
;
_computing_structure_solution
;
SHELXT (Sheldrick, 2015a)
;
_diffrn_ambient_temperature 100(2)
_diffrn_detector_area_resol_mean 5.1636
_diffrn_measured_fraction_theta_full 0.996
_diffrn_measured_fraction_theta_max 0.996
_diffrn_measurement_device 'four-circle diffractometer'
_diffrn_measurement_device_type 'Xcalibur, Atlas'
_diffrn_measurement_method '\w scans'
_diffrn_radiation_monochromator graphite
_diffrn_radiation_type MoK\a
_diffrn_radiation_wavelength 0.71073
_diffrn_reflns_av_R_equivalents 0.0528
_diffrn_reflns_limit_h_max 7
_diffrn_reflns_limit_h_min -7
_diffrn_reflns_limit_k_max 12
_diffrn_reflns_limit_k_min -12
_diffrn_reflns_limit_l_max 17
_diffrn_reflns_limit_l_min -17
_diffrn_reflns_number 12221
_diffrn_reflns_theta_full 25.998
_diffrn_reflns_theta_max 25.998
_diffrn_reflns_theta_min 3.402
_exptl_absorpt_coefficient_mu 4.644
_exptl_absorpt_correction_T_max 1.00000
_exptl_absorpt_correction_T_min 0.76895
_exptl_absorpt_correction_type multi-scan
_exptl_absorpt_process_details
;
(CrysAlis PRO; Agilent, 2014)
;
_exptl_crystal_colour colourless
_exptl_crystal_density_diffrn 2.121
_exptl_crystal_description block
_exptl_crystal_F_000 552
_exptl_crystal_size_max 0.18
_exptl_crystal_size_mid 0.16
_exptl_crystal_size_min 0.12
_refine_diff_density_max 0.937
_refine_diff_density_min -0.718
_refine_ls_extinction_method none
_refine_ls_goodness_of_fit_ref 1.128
_refine_ls_hydrogen_treatment constr
_refine_ls_matrix_type full
_refine_ls_number_parameters 253
_refine_ls_number_reflns 3504
_refine_ls_number_restraints 0
_refine_ls_restrained_S_all 1.128
_refine_ls_R_factor_all 0.0694
_refine_ls_R_factor_gt 0.0493
_refine_ls_shift/su_max 0.001
_refine_ls_shift/su_mean 0.000
_refine_ls_structure_factor_coef Fsqd
_refine_ls_weighting_details 'w=1/[\s^2^(Fo^2^)+(0.0210P)^2^+2.8030P] where P=(Fo^2^+2Fc^2^)/3'
_refine_ls_weighting_scheme calc
_refine_ls_wR_factor_gt 0.0961
_refine_ls_wR_factor_ref 0.1042
_reflns_number_gt 2686
_reflns_number_total 3504
_reflns_threshold_expression 'I > 2\s(I)'
_cod_data_source_file uk3139sup1.cif
_cod_data_source_block II
_cod_database_code 2311936
_shelx_space_group_comment
;
The symmetry employed for this shelxl refinement is uniquely defined
by the following loop, which should always be used as a source of
symmetry information in preference to the above space-group names.
They are only intended as comments.
;

loop_
_space_group_symop_operation_xyz
'x, y, z'
'-x, -y, -z'

loop_
_atom_site_type_symbol
_atom_site_label
_atom_site_fract_x
_atom_site_fract_y
_atom_site_fract_z
_atom_site_U_iso_or_equiv
_atom_site_adp_type
_atom_site_calc_flag
_atom_site_occupancy
Br Br1 0.69172(9) 0.45860(5) 0.79186(4) 0.01867(17) Uani d 1
Br Br2 -0.13706(9) 0.04259(5) 0.20985(4) 0.01959(17) Uani d 1
F F1 0.7975(6) 0.4096(5) 0.6225(3) 0.0554(14) Uani d 1
F F2 0.7593(7) 0.2410(4) 0.6992(3) 0.0600(15) Uani d 1
F F3 0.3387(6) 0.4527(4) 0.6086(3) 0.0399(10) Uani d 1
F F4 0.3091(7) 0.2778(4) 0.6799(2) 0.0442(11) Uani d 1
F F5 0.5053(6) 0.3254(4) 0.4718(2) 0.0383(10) Uani d 1
F F6 0.4927(6) 0.1494(3) 0.5435(3) 0.0388(10) Uani d 1
F F7 0.0458(6) 0.3529(3) 0.4598(3) 0.0350(10) Uani d 1
F F8 0.0337(6) 0.1758(4) 0.5308(2) 0.0326(9) Uani d 1
F F9 0.2375(7) 0.2223(4) 0.3250(3) 0.0463(12) Uani d 1
F F10 0.2026(6) 0.0481(4) 0.3960(3) 0.0392(10) Uani d 1
F F11 -0.2157(8) 0.2589(4) 0.3024(3) 0.0672(16) Uani d 1
F F12 -0.2544(6) 0.0894(5) 0.3777(3) 0.0560(14) Uani d 1
C C1 0.6716(10) 0.3545(6) 0.6780(4) 0.0257(15) Uani d 1
C C2 0.4245(9) 0.3390(5) 0.6239(4) 0.0166(12) Uani d 1
C C3 0.3941(10) 0.2621(6) 0.5280(4) 0.0197(13) Uani d 1
C C4 0.1466(9) 0.2400(6) 0.4751(4) 0.0182(13) Uani d 1
C C5 0.1192(9) 0.1627(6) 0.3800(4) 0.0182(13) Uani d 1
C C6 -0.1253(10) 0.1463(6) 0.3240(4) 0.0263(15) Uani d 1
N N1 0.7560(7) 0.6409(4) 0.9540(3) 0.0157(10) Uani d 1
N N2 0.8071(7) 0.8576(4) 1.0479(3) 0.0135(10) Uani d 1
C C7 0.9959(8) 0.6855(5) 0.9717(4) 0.0154(12) Uani d 1
H H7A 1.0448 0.6926 0.9122 0.019 Uiso calc 1
H H7B 1.0910 0.6238 1.0084 0.019 Uiso calc 1
C C8 1.0238(9) 0.8163(6) 1.0254(4) 0.0185(13) Uani d 1
H H8A 1.1358 0.8103 1.0831 0.022 Uiso calc 1
H H8B 1.0779 0.8791 0.9871 0.022 Uiso calc 1
C C9 0.6153(9) 0.7392(5) 0.9010(4) 0.0175(13) Uani d 1
H H9A 0.4574 0.7116 0.8877 0.021 Uiso calc 1
H H9B 0.6623 0.7507 0.8415 0.021 Uiso calc 1
C C10 0.6408(9) 0.8669(5) 0.9587(4) 0.0184(13) Uani d 1
H H10A 0.6897 0.9332 0.9218 0.022 Uiso calc 1
H H10B 0.4947 0.8906 0.9724 0.022 Uiso calc 1
C C11 0.6861(9) 0.6296(5) 1.0452(4) 0.0166(12) Uani d 1
H H11A 0.7724 0.5633 1.0803 0.020 Uiso calc 1
H H11B 0.5265 0.6057 1.0346 0.020 Uiso calc 1
C C12 0.7259(9) 0.7576(5) 1.1030(4) 0.0190(13) Uani d 1
H H12A 0.5852 0.7841 1.1206 0.023 Uiso calc 1
H H12B 0.8372 0.7462 1.1602 0.023 Uiso calc 1

loop_
_atom_site_aniso_label
_atom_site_aniso_U_11
_atom_site_aniso_U_22
_atom_site_aniso_U_33
_atom_site_aniso_U_12
_atom_site_aniso_U_13
_atom_site_aniso_U_23
Br1 0.0226(3) 0.0185(4) 0.0139(3) -0.0010(2) 0.0020(2) -0.0039(2)
Br2 0.0238(3) 0.0191(4) 0.0138(3) 0.0006(2) -0.0006(2) -0.0040(2)
F1 0.029(2) 0.109(4) 0.030(2) -0.026(2) 0.0163(19) -0.030(2)
F2 0.063(3) 0.039(3) 0.057(3) 0.034(2) -0.037(2) -0.027(2)
F3 0.048(2) 0.027(2) 0.035(2) 0.0166(18) -0.0128(19) -0.0137(18)
F4 0.047(2) 0.068(3) 0.018(2) -0.033(2) 0.0093(18) -0.006(2)
F5 0.033(2) 0.067(3) 0.0161(19) -0.0233(19) 0.0109(16) -0.0084(19)
F6 0.042(2) 0.023(2) 0.041(2) 0.0170(17) -0.0157(18) -0.0147(18)
F7 0.038(2) 0.027(2) 0.032(2) 0.0178(16) -0.0109(17) -0.0101(17)
F8 0.030(2) 0.053(3) 0.0147(18) -0.0173(17) 0.0070(16) -0.0038(17)
F9 0.054(3) 0.067(3) 0.021(2) -0.036(2) 0.0193(19) -0.011(2)
F10 0.048(2) 0.025(2) 0.034(2) 0.0192(17) -0.0139(18) -0.0131(18)
F11 0.078(3) 0.043(3) 0.056(3) 0.043(2) -0.043(3) -0.032(2)
F12 0.030(2) 0.107(4) 0.032(2) -0.023(2) 0.0144(19) -0.033(2)
C1 0.030(3) 0.025(4) 0.021(3) 0.004(3) 0.003(3) -0.007(3)
C2 0.020(3) 0.015(3) 0.015(3) 0.001(2) 0.004(2) 0.002(2)
C3 0.024(3) 0.015(3) 0.022(3) 0.001(2) 0.010(3) -0.002(3)
C4 0.019(3) 0.019(3) 0.017(3) -0.001(2) 0.003(2) 0.003(3)
C5 0.017(3) 0.022(4) 0.016(3) 0.000(2) 0.004(2) 0.001(3)
C6 0.024(3) 0.028(4) 0.025(4) 0.007(3) 0.001(3) -0.006(3)
N1 0.016(2) 0.017(3) 0.013(2) -0.0002(19) 0.001(2) -0.004(2)
N2 0.016(2) 0.008(3) 0.016(2) -0.0036(18) 0.0005(19) -0.0035(19)
C7 0.012(3) 0.019(3) 0.014(3) 0.003(2) 0.001(2) -0.002(2)
C8 0.017(3) 0.023(4) 0.014(3) -0.001(2) -0.001(2) 0.001(2)
C9 0.020(3) 0.013(3) 0.016(3) 0.001(2) -0.003(2) -0.006(2)
C10 0.022(3) 0.016(3) 0.016(3) 0.005(2) 0.001(2) -0.001(2)
C11 0.019(3) 0.012(3) 0.019(3) -0.006(2) 0.006(2) -0.002(2)
C12 0.017(3) 0.020(3) 0.020(3) 0.000(2) 0.004(2) -0.001(3)

loop_
_atom_type_symbol
_atom_type_description
_atom_type_scat_dispersion_real
_atom_type_scat_dispersion_imag
_atom_type_scat_source
C C 0.0033 0.0016 'International Tables Vol C Tables 4.2.6.8 and 6.1.1.4'
H H 0.0000 0.0000 'International Tables Vol C Tables 4.2.6.8 and 6.1.1.4'
Br Br -0.2901 2.4595 'International Tables Vol C Tables 4.2.6.8 and 6.1.1.4'
F F 0.0171 0.0103 'International Tables Vol C Tables 4.2.6.8 and 6.1.1.4'
N N 0.0061 0.0033 'International Tables Vol C Tables 4.2.6.8 and 6.1.1.4'

loop_
_geom_angle_atom_site_label_1
_geom_angle_atom_site_label_2
_geom_angle_atom_site_label_3
_geom_angle
F1 C1 Br1 108.9(4)
F1 C1 C2 109.2(5)
F2 C1 Br1 109.5(4)
F2 C1 F1 107.4(5)
F2 C1 C2 110.1(5)
C2 C1 Br1 111.6(4)
F3 C2 F4 109.0(5)
F3 C2 C1 108.7(5)
F3 C2 C3 108.7(5)
F4 C2 C1 107.0(5)
F4 C2 C3 108.3(4)
C1 C2 C3 115.0(5)
F5 C3 C2 107.9(4)
F5 C3 C4 108.0(5)
F6 C3 F5 107.7(5)
F6 C3 C2 108.4(5)
F6 C3 C4 108.9(4)
C4 C3 C2 115.7(5)
F7 C4 F8 107.2(5)
F7 C4 C3 109.3(4)
F7 C4 C5 109.0(5)
F8 C4 C3 108.4(4)
F8 C4 C5 107.5(4)
C3 C4 C5 115.1(5)
F9 C5 C4 108.4(5)
F9 C5 C6 106.9(5)
F10 C5 F9 108.8(5)
F10 C5 C4 109.1(5)
F10 C5 C6 107.8(5)
C6 C5 C4 115.6(5)
F11 C6 Br2 109.5(4)
F11 C6 F12 107.1(5)
F11 C6 C5 110.6(5)
F12 C6 Br2 108.7(4)
F12 C6 C5 109.4(5)
C5 C6 Br2 111.5(4)
C9 N1 C7 108.0(4)
C11 N1 C7 108.5(4)
C11 N1 C9 108.1(4)
C8 N2 C10 108.2(4)
C8 N2 C12 107.9(4)
C10 N2 C12 108.0(4)
N1 C7 H7A 109.5
N1 C7 H7B 109.5
N1 C7 C8 110.8(4)
H7A C7 H7B 108.1
C8 C7 H7A 109.5
C8 C7 H7B 109.5
N2 C8 C7 110.8(4)
N2 C8 H8A 109.5
N2 C8 H8B 109.5
C7 C8 H8A 109.5
C7 C8 H8B 109.5
H8A C8 H8B 108.1
N1 C9 H9A 109.6
N1 C9 H9B 109.6
N1 C9 C10 110.1(4)
H9A C9 H9B 108.1
C10 C9 H9A 109.6
C10 C9 H9B 109.6
N2 C10 C9 111.3(4)
N2 C10 H10A 109.4
N2 C10 H10B 109.4
C9 C10 H10A 109.4
C9 C10 H10B 109.4
H10A C10 H10B 108.0
N1 C11 H11A 109.5
N1 C11 H11B 109.5
N1 C11 C12 110.6(4)
H11A C11 H11B 108.1
C12 C11 H11A 109.5
C12 C11 H11B 109.5
N2 C12 C11 110.8(4)
N2 C12 H12A 109.5
N2 C12 H12B 109.5
C11 C12 H12A 109.5
C11 C12 H12B 109.5
H12A C12 H12B 108.1

loop_
_geom_bond_atom_site_label_1
_geom_bond_atom_site_label_2
_geom_bond_distance
_geom_bond_publ_flag
Br1 C1 1.930(6) y
Br2 C6 1.937(6) y
F1 C1 1.349(7) y
F2 C1 1.328(7) y
F3 C2 1.313(6) y
F4 C2 1.343(6) y
F5 C3 1.341(7) y
F6 C3 1.334(7) y
F7 C4 1.341(7) y
F8 C4 1.346(6) y
F9 C5 1.337(6) y
F10 C5 1.318(7) y
F11 C6 1.327(7) y
F12 C6 1.351(8) y
C1 C2 1.541(8) y
C2 C3 1.560(8) y
C3 C4 1.545(8) y
C4 C5 1.553(8) y
C5 C6 1.537(8) y
N1 C7 1.482(6) y
N1 C9 1.479(7) y
N1 C11 1.472(7) y
N2 C8 1.468(7) y
N2 C10 1.476(7) y
N2 C12 1.477(7) y
C7 H7A 0.9700 ?
C7 H7B 0.9700 ?
C7 C8 1.545(7) y
C8 H8A 0.9700 ?
C8 H8B 0.9700 ?
C9 H9A 0.9700 ?
C9 H9B 0.9700 ?
C9 C10 1.545(7) y
C10 H10A 0.9700 ?
C10 H10B 0.9700 ?
C11 H11A 0.9700 ?
C11 H11B 0.9700 ?
C11 C12 1.549(7) y
C12 H12A 0.9700 ?
C12 H12B 0.9700 ?

loop_
_geom_torsion_atom_site_label_1
_geom_torsion_atom_site_label_2
_geom_torsion_atom_site_label_3
_geom_torsion_atom_site_label_4
_geom_torsion
Br1 C1 C2 F3 54.7(6)
Br1 C1 C2 F4 -62.8(5)
Br1 C1 C2 C3 176.8(4)
F1 C1 C2 F3 -65.8(6)
F1 C1 C2 F4 176.7(5)
F1 C1 C2 C3 56.3(7)
F2 C1 C2 F3 176.6(5)
F2 C1 C2 F4 59.1(6)
F2 C1 C2 C3 -61.3(7)
F3 C2 C3 F5 60.3(6)
F3 C2 C3 F6 176.6(4)
F3 C2 C3 C4 -60.8(6)
F4 C2 C3 F5 178.6(5)
F4 C2 C3 F6 -65.1(6)
F4 C2 C3 C4 57.5(6)
F5 C3 C4 F7 -63.7(6)
F5 C3 C4 F8 179.7(5)
F5 C3 C4 C5 59.3(6)
F6 C3 C4 F7 179.6(5)
F6 C3 C4 F8 63.0(6)
F6 C3 C4 C5 -57.4(6)
F7 C4 C5 F9 66.4(6)
F7 C4 C5 F10 -175.2(4)
F7 C4 C5 C6 -53.6(7)
F8 C4 C5 F9 -177.6(5)
F8 C4 C5 F10 -59.3(6)
F8 C4 C5 C6 62.3(7)
F9 C5 C6 Br2 61.5(6)
F9 C5 C6 F11 -60.6(7)
F9 C5 C6 F12 -178.3(5)
F10 C5 C6 Br2 -55.4(6)
F10 C5 C6 F11 -177.4(5)
F10 C5 C6 F12 64.9(6)
C1 C2 C3 F5 -61.8(6)
C1 C2 C3 F6 54.6(6)
C1 C2 C3 C4 177.2(5)
C2 C3 C4 F7 57.3(6)
C2 C3 C4 F8 -59.3(6)
C2 C3 C4 C5 -179.7(5)
C3 C4 C5 F9 -56.7(6)
C3 C4 C5 F10 61.6(6)
C3 C4 C5 C6 -176.8(5)
C4 C5 C6 Br2 -177.7(4)
C4 C5 C6 F11 60.3(7)
C4 C5 C6 F12 -57.4(7)
N1 C7 C8 N2 2.6(6)
N1 C9 C10 N2 3.2(6)
N1 C11 C12 N2 4.1(6)
C7 N1 C9 C10 -60.1(5)
C7 N1 C11 C12 55.6(6)
C8 N2 C10 C9 56.6(6)
C8 N2 C12 C11 -61.1(5)
C9 N1 C7 C8 57.2(5)
C9 N1 C11 C12 -61.3(5)
C10 N2 C8 C7 -59.6(6)
C10 N2 C12 C11 55.7(6)
C11 N1 C7 C8 -59.7(6)
C11 N1 C9 C10 57.1(5)
C12 N2 C8 C7 57.0(6)
C12 N2 C10 C9 -60.0(6)
